data_7129259
loop_
_publ_author_name
'Cui, Haiyan'
'Wang, Liting'
'Ruan, Huapeng'
'Liu, Min'
'Feng, Zhongtao'
'Wang, Jie'
'Zhao, Yue'
'Wang, Xinping'

_publ_section_title
;
 Controlling the unpaired electron by electrostatic attraction in the
 solid state
;
_journal_name_full 'Chemical Communications'
_journal_paper_doi 10.1039/D1CC05244F
_journal_year 2021
_chemical_formula_sum 'C28 H32 K O6'
_chemical_formula_weight 503.63
_space_group_crystal_system triclinic
_space_group_IT_number 2
_space_group_name_Hall '-P 1'
_space_group_name_H-M_alt 'P -1'
_atom_sites_solution_hydrogens geom
_audit_creation_method SHELXL-2014/7
_audit_update_record
;
2021-02-06 deposited with the CCDC.	2021-11-16 downloaded from the CCDC.
;
_cell_angle_alpha 109.702(4)
_cell_angle_beta 98.730(3)
_cell_angle_gamma 119.522(2)
_cell_formula_units_Z 2
_cell_length_a 11.7079(6)
_cell_length_b 11.8131(6)
_cell_length_c 12.0431(10)
_cell_measurement_reflns_used 4565
_cell_measurement_temperature 193(2)
_cell_measurement_theta_max 53.58
_cell_measurement_theta_min 3.68
_cell_volume 1257.61(16)
_computing_structure_refinement 'SHELXL-2014/7 (Sheldrick, 2014)'
_diffrn_ambient_temperature 193(2)
_diffrn_measured_fraction_theta_full 0.980
_diffrn_measured_fraction_theta_max 0.980
_diffrn_measurement_device_type 'Bruker APEX-II CCD'
_diffrn_measurement_method '\f and \w scans'
_diffrn_radiation_type GaK\a
_diffrn_radiation_wavelength 1.34139
_diffrn_reflns_av_R_equivalents 0
_diffrn_reflns_av_unetI/netI 0.1504
_diffrn_reflns_Laue_measured_fraction_full 0.980
_diffrn_reflns_Laue_measured_fraction_max 0.980
_diffrn_reflns_number 4067
_diffrn_reflns_point_group_measured_fraction_full 0.980
_diffrn_reflns_point_group_measured_fraction_max 0.980
_diffrn_reflns_theta_full 51.370
_diffrn_reflns_theta_max 51.370
_diffrn_reflns_theta_min 3.812
_exptl_absorpt_coefficient_mu 1.452
_exptl_crystal_colour black
_exptl_crystal_density_diffrn 1.330
_exptl_crystal_description block
_exptl_crystal_F_000 534
_exptl_crystal_size_max 0.120
_exptl_crystal_size_mid 0.110
_exptl_crystal_size_min 0.080
_refine_diff_density_max 1.282
_refine_diff_density_min -0.638
_refine_diff_density_rms 0.121
_refine_ls_extinction_coef 0.0139(17)
_refine_ls_extinction_expression Fc^*^=kFc[1+0.001xFc^2^\l^3^/sin(2\q)]^-1/4^
_refine_ls_extinction_method 'SHELXL-2014/7 (Sheldrick 2014'
_refine_ls_goodness_of_fit_ref 1.165
_refine_ls_hydrogen_treatment constr
_refine_ls_matrix_type full
_refine_ls_number_parameters 325
_refine_ls_number_reflns 4067
_refine_ls_number_restraints 61
_refine_ls_restrained_S_all 1.168
_refine_ls_R_factor_all 0.1373
_refine_ls_R_factor_gt 0.0967
_refine_ls_shift/su_max 0.000
_refine_ls_shift/su_mean 0.000
_refine_ls_structure_factor_coef Fsqd
_refine_ls_weighting_details 'w=1/[\s^2^(Fo^2^)+5.0000P] where P=(Fo^2^+2Fc^2^)/3'
_refine_ls_weighting_scheme calc
_refine_ls_wR_factor_gt 0.2112
_refine_ls_wR_factor_ref 0.2297
_reflns_Friedel_coverage 0.000
_reflns_number_gt 2688
_reflns_number_total 4067
_reflns_threshold_expression 'I > 2\s(I)'
_cod_data_source_file d1cc05244f2.cif
_cod_data_source_block P-1_a
_cod_original_cell_volume 1257.61(14)
_cod_database_code 7129259
_shelx_shelxl_version_number 2014/7
_shelx_space_group_comment
;
The symmetry employed for this shelxl refinement is uniquely defined
by the following loop, which should always be used as a source of
symmetry information in preference to the above space-group names.
They are only intended as comments.
;
_shelx_estimated_absorpt_t_min 0.845
_shelx_estimated_absorpt_t_max 0.893

loop_
_space_group_symop_operation_xyz
'x, y, z'
'-x, -y, -z'

loop_
_atom_site_label
_atom_site_type_symbol
_atom_site_fract_x
_atom_site_fract_y
_atom_site_fract_z
_atom_site_U_iso_or_equiv
_atom_site_adp_type
_atom_site_occupancy
_atom_site_site_symmetry_order
_atom_site_calc_flag
_atom_site_refinement_flags_posn
_atom_site_refinement_flags_adp
_atom_site_refinement_flags_occupancy
_atom_site_disorder_assembly
_atom_site_disorder_group
C1 C 0.3319(7) 0.0985(7) -0.0037(6) 0.0448(18) Uani 1 1 d . . . . .
H1A H 0.3364 0.0392 0.0351 0.067 Uiso 1 1 calc R U . . .
H1B H 0.3053 0.0454 -0.0961 0.067 Uiso 1 1 calc R U . . .
H1C H 0.2606 0.1156 0.0120 0.067 Uiso 1 1 calc R U . . .
C2 C 0.4659(7) 0.3349(8) -0.0088(6) 0.0425(17) Uani 1 1 d . . . . .
H2A H 0.3941 0.3513 0.0063 0.064 Uiso 1 1 calc R U . . .
H2B H 0.4388 0.2799 -0.1011 0.064 Uiso 1 1 calc R U . . .
H2C H 0.5586 0.4307 0.0277 0.064 Uiso 1 1 calc R U . . .
C3 C 0.5863(7) 0.2180(8) 0.0288(6) 0.0467(18) Uani 1 1 d . . . . .
H3A H 0.6789 0.3132 0.0629 0.070 Uiso 1 1 calc R U . . .
H3B H 0.5565 0.1608 -0.0636 0.070 Uiso 1 1 calc R U . . .
H3C H 0.5942 0.1624 0.0705 0.070 Uiso 1 1 calc R U . . .
C4 C 0.4758(6) 0.2455(6) 0.0549(5) 0.0269(13) Uani 1 1 d . . . . .
C5 C 0.5260(6) 0.3349(6) 0.2003(5) 0.0201(12) Uani 1 1 d . . . . .
C6 C 0.6530(6) 0.4793(6) 0.2684(5) 0.0209(12) Uani 1 1 d . . . . .
H6 H 0.7018 0.5240 0.2227 0.025 Uiso 1 1 calc R U . . .
C7 C 0.7084(5) 0.5575(6) 0.4007(5) 0.0180(12) Uani 1 1 d . . . . .
C8 C 0.8394(5) 0.7100(6) 0.4676(5) 0.0210(12) Uani 1 1 d . . . . .
C9 C 0.9114(5) 0.7853(6) 0.6135(5) 0.0205(12) Uani 1 1 d . . . . .
C10 C 0.8432(5) 0.6991(6) 0.6777(5) 0.0209(12) Uani 1 1 d . . . . .
C11 C 0.9177(6) 0.7523(6) 0.8050(5) 0.0233(13) Uani 1 1 d . . . . .
H11 H 1.0101 0.8434 0.8486 0.028 Uiso 1 1 calc R U . . .
C12 C 0.8602(6) 0.6745(6) 0.8723(5) 0.0229(13) Uani 1 1 d . . . . .
C13 C 0.7212(6) 0.5450(6) 0.8049(5) 0.0219(12) Uani 1 1 d . . . . .
H13 H 0.6775 0.4928 0.8482 0.026 Uiso 1 1 calc R U . . .
C14 C 0.6441(5) 0.4895(6) 0.6760(5) 0.0196(12) Uani 1 1 d . . . . .
C15 C 0.4991(5) 0.3520(6) 0.6111(5) 0.0214(12) Uani 1 1 d . . . . .
C16 C 0.4250(5) 0.2863(6) 0.4716(5) 0.0190(12) Uani 1 1 d . . . . .
C17 C 0.5045(6) 0.3539(6) 0.4040(5) 0.0200(12) Uani 1 1 d . . . . .
C18 C 0.4517(5) 0.2788(6) 0.2687(5) 0.0195(12) Uani 1 1 d . . . . .
H18 H 0.3611 0.1858 0.2232 0.023 Uiso 1 1 calc R U . . .
C19 C 0.6385(5) 0.4952(6) 0.4720(5) 0.0180(12) Uani 1 1 d . . . . .
C20 C 0.7061(6) 0.5632(6) 0.6082(5) 0.0192(12) Uani 1 1 d . . . . .
C21 C 0.9547(6) 0.7265(6) 1.0058(5) 0.0256(13) Uani 1 1 d . . . . .
C22 C 1.0171(7) 0.8872(7) 1.0957(6) 0.0403(17) Uani 1 1 d . . . . .
H22A H 1.0644 0.9489 1.0573 0.060 Uiso 1 1 calc R U . . .
H22B H 1.0865 0.9212 1.1775 0.060 Uiso 1 1 calc R U . . .
H22C H 0.9406 0.8950 1.1103 0.060 Uiso 1 1 calc R U . . .
C23 C 1.0757(7) 0.7108(8) 0.9959(6) 0.0425(17) Uani 1 1 d . . . . .
H23A H 1.0354 0.6082 0.9352 0.064 Uiso 1 1 calc R U . . .
H23B H 1.1337 0.7369 1.0802 0.064 Uiso 1 1 calc R U . . .
H23C H 1.1352 0.7773 0.9660 0.064 Uiso 1 1 calc R U . . .
C24 C 0.8736(7) 0.6312(8) 1.0648(6) 0.0423(17) Uani 1 1 d . . . . .
H24A H 0.7933 0.6360 1.0702 0.063 Uiso 1 1 calc R U . . .
H24B H 0.9379 0.6686 1.1508 0.063 Uiso 1 1 calc R U . . .
H24C H 0.8380 0.5281 1.0110 0.063 Uiso 1 1 calc R U . . .
C25 C 0.3875(17) -0.0721(16) 0.3329(13) 0.143(5) Uani 1 1 d . U . . .
H25A H 0.4624 -0.0733 0.3803 0.214 Uiso 1 1 calc R U . . .
H25B H 0.4219 0.0306 0.3581 0.214 Uiso 1 1 calc R U . . .
H25C H 0.3627 -0.1255 0.2409 0.214 Uiso 1 1 calc R U . . .
C26 C 0.2297(15) -0.2805(14) 0.3597(14) 0.138(4) Uani 1 1 d D U . . .
H26A H 0.3158 -0.2550 0.4212 0.166 Uiso 1 1 calc R U . . .
H26B H 0.2134 -0.3467 0.2730 0.166 Uiso 1 1 calc R U . . .
C27 C 0.1064(15) -0.3595(13) 0.3912(13) 0.123(3) Uani 1 1 d D U . . .
H27A H 0.0199 -0.3836 0.3315 0.148 Uiso 1 1 calc R U . . .
H27B H 0.0896 -0.4534 0.3824 0.148 Uiso 1 1 calc R U . . .
C28 C 0.2172(15) -0.2566(16) 0.6284(14) 0.137(4) Uani 1 1 d . U . . .
H28A H 0.1944 -0.3548 0.6079 0.205 Uiso 1 1 calc R U . . .
H28B H 0.1951 -0.2211 0.7023 0.205 Uiso 1 1 calc R U . . .
H28C H 0.3188 -0.1875 0.6487 0.205 Uiso 1 1 calc R U . . .
K1 K 0.18436(13) 0.01509(14) 0.53645(12) 0.0295(4) Uani 1 1 d . . . . .
O1 O 0.8961(4) 0.7798(4) 0.4119(4) 0.0266(9) Uani 1 1 d . . . . .
O2 O 1.0259(4) 0.9069(4) 0.6691(4) 0.0305(10) Uani 1 1 d . . . . .
O3 O 0.2985(4) 0.1715(4) 0.4158(3) 0.0252(9) Uani 1 1 d . . . . .
O4 O 0.4392(4) 0.2878(4) 0.6698(4) 0.0305(10) Uani 1 1 d . . . . .
O5 O 0.2536(10) -0.1487(9) 0.3637(8) 0.115(2) Uani 1 1 d . U . . .
O6 O 0.1353(10) -0.2658(9) 0.5216(8) 0.109(2) Uani 1 1 d . U . . .

loop_
_atom_site_aniso_label
_atom_site_aniso_U_11
_atom_site_aniso_U_22
_atom_site_aniso_U_33
_atom_site_aniso_U_23
_atom_site_aniso_U_13
_atom_site_aniso_U_12
C1 0.037(4) 0.034(4) 0.025(3) 0.006(3) 0.010(3) 0.002(3)
C2 0.046(4) 0.043(4) 0.033(4) 0.024(3) 0.013(3) 0.020(4)
C3 0.050(4) 0.051(4) 0.035(4) 0.012(3) 0.021(3) 0.031(4)
C4 0.030(3) 0.028(3) 0.022(3) 0.013(3) 0.014(3) 0.015(3)
C5 0.022(3) 0.019(3) 0.021(3) 0.010(2) 0.009(2) 0.013(3)
C6 0.023(3) 0.022(3) 0.024(3) 0.015(2) 0.013(2) 0.013(3)
C7 0.012(3) 0.017(3) 0.021(3) 0.009(2) 0.008(2) 0.006(2)
C8 0.014(3) 0.021(3) 0.026(3) 0.011(3) 0.011(2) 0.008(2)
C9 0.015(3) 0.019(3) 0.028(3) 0.014(3) 0.009(2) 0.007(3)
C10 0.016(3) 0.017(3) 0.022(3) 0.008(2) 0.010(2) 0.004(2)
C11 0.017(3) 0.020(3) 0.026(3) 0.012(3) 0.007(2) 0.006(3)
C12 0.022(3) 0.024(3) 0.022(3) 0.012(2) 0.010(2) 0.012(3)
C13 0.023(3) 0.024(3) 0.025(3) 0.017(3) 0.012(2) 0.014(3)
C14 0.016(3) 0.021(3) 0.021(3) 0.010(2) 0.009(2) 0.010(2)
C15 0.015(3) 0.019(3) 0.024(3) 0.012(2) 0.010(2) 0.005(2)
C16 0.018(3) 0.015(3) 0.018(3) 0.009(2) 0.004(2) 0.005(3)
C17 0.021(3) 0.017(3) 0.027(3) 0.013(2) 0.014(2) 0.011(3)
C18 0.013(3) 0.018(3) 0.026(3) 0.010(2) 0.008(2) 0.008(2)
C19 0.014(3) 0.018(3) 0.020(3) 0.010(2) 0.005(2) 0.008(2)
C20 0.018(3) 0.016(3) 0.025(3) 0.011(2) 0.011(2) 0.010(2)
C21 0.020(3) 0.028(3) 0.017(3) 0.008(2) 0.002(2) 0.010(3)
C22 0.041(4) 0.037(4) 0.025(3) 0.008(3) 0.007(3) 0.018(3)
C23 0.033(4) 0.054(4) 0.041(4) 0.023(3) 0.009(3) 0.028(4)
C24 0.026(3) 0.048(4) 0.036(4) 0.028(3) 0.004(3) 0.007(3)
C25 0.189(11) 0.154(9) 0.106(8) 0.062(7) 0.071(8) 0.110(9)
C26 0.198(7) 0.121(6) 0.140(6) 0.057(5) 0.087(5) 0.119(6)
C27 0.182(6) 0.117(6) 0.143(6) 0.066(5) 0.103(5) 0.120(5)
C28 0.165(9) 0.157(9) 0.171(10) 0.105(8) 0.059(8) 0.131(8)
K1 0.0246(7) 0.0247(7) 0.0390(8) 0.0193(6) 0.0170(6) 0.0105(6)
O1 0.021(2) 0.026(2) 0.030(2) 0.0165(18) 0.0131(18) 0.0086(19)
O2 0.023(2) 0.021(2) 0.027(2) 0.0088(18) 0.0091(18) 0.002(2)
O3 0.022(2) 0.022(2) 0.025(2) 0.0143(18) 0.0086(17) 0.0064(19)
O4 0.022(2) 0.024(2) 0.027(2) 0.0144(19) 0.0076(18) 0.0018(19)
O5 0.185(6) 0.120(5) 0.120(5) 0.072(4) 0.086(4) 0.123(5)
O6 0.176(6) 0.116(4) 0.135(5) 0.078(4) 0.091(4) 0.126(4)

loop_
_atom_type_symbol
_atom_type_description
_atom_type_scat_dispersion_real
_atom_type_scat_dispersion_imag
_atom_type_scat_source
C C 0.0137 0.0067 'International Tables Vol C Tables 4.2.6.8 and 6.1.1.4'
H H 0.0000 0.0000 'International Tables Vol C Tables 4.2.6.8 and 6.1.1.4'
K K 0.3778 0.8310 'International Tables Vol C Tables 4.2.6.8 and 6.1.1.4'
O O 0.0389 0.0241 'International Tables Vol C Tables 4.2.6.8 and 6.1.1.4'

loop_
_geom_angle_atom_site_label_1
_geom_angle_atom_site_label_2
_geom_angle_atom_site_label_3
_geom_angle
_geom_angle_site_symmetry_1
_geom_angle_site_symmetry_3
_geom_angle_publ_flag
C4 C1 H1A 109.5 . . ?
C4 C1 H1B 109.5 . . ?
H1A C1 H1B 109.5 . . ?
C4 C1 H1C 109.5 . . ?
H1A C1 H1C 109.5 . . ?
H1B C1 H1C 109.5 . . ?
C4 C2 H2A 109.5 . . ?
C4 C2 H2B 109.5 . . ?
H2A C2 H2B 109.5 . . ?
C4 C2 H2C 109.5 . . ?
H2A C2 H2C 109.5 . . ?
H2B C2 H2C 109.5 . . ?
C4 C3 H3A 109.5 . . ?
C4 C3 H3B 109.5 . . ?
H3A C3 H3B 109.5 . . ?
C4 C3 H3C 109.5 . . ?
H3A C3 H3C 109.5 . . ?
H3B C3 H3C 109.5 . . ?
C1 C4 C5 112.6(5) . . ?
C1 C4 C3 109.2(5) . . ?
C5 C4 C3 107.9(5) . . ?
C1 C4 C2 108.3(5) . . ?
C5 C4 C2 109.7(5) . . ?
C3 C4 C2 109.1(5) . . ?
C18 C5 C6 117.7(5) . . ?
C18 C5 C4 122.4(5) . . ?
C6 C5 C4 119.9(5) . . ?
C7 C6 C5 121.3(5) . . ?
C7 C6 H6 119.3 . . ?
C5 C6 H6 119.3 . . ?
C6 C7 C19 121.0(5) . . ?
C6 C7 C8 119.4(5) . . ?
C19 C7 C8 119.6(4) . . ?
O1 C8 C7 123.5(5) . . ?
O1 C8 C9 118.2(5) . . ?
C7 C8 C9 118.3(4) . . ?
O1 C8 K1 57.1(3) . 2_666 ?
C7 C8 K1 118.2(3) . 2_666 ?
C9 C8 K1 95.4(3) . 2_666 ?
O2 C9 C10 123.5(5) . . ?
O2 C9 C8 119.0(5) . . ?
C10 C9 C8 117.3(4) . . ?
O2 C9 K1 42.0(3) . 1_665 ?
C10 C9 K1 158.8(3) . 1_665 ?
C8 C9 K1 78.1(3) . 1_665 ?
C11 C10 C20 121.2(5) . . ?
C11 C10 C9 118.6(5) . . ?
C20 C10 C9 120.1(5) . . ?
C10 C11 C12 121.8(5) . . ?
C10 C11 H11 119.1 . . ?
C12 C11 H11 119.1 . . ?
C13 C12 C11 116.4(5) . . ?
C13 C12 C21 124.0(5) . . ?
C11 C12 C21 119.3(5) . . ?
C14 C13 C12 122.5(5) . . ?
C14 C13 H13 118.8 . . ?
C12 C13 H13 118.8 . . ?
C13 C14 C20 120.3(5) . . ?
C13 C14 C15 119.5(5) . . ?
C20 C14 C15 120.2(5) . . ?
O4 C15 C14 121.6(5) . . ?
O4 C15 C16 119.6(5) . . ?
C14 C15 C16 118.7(4) . . ?
O4 C15 K1 42.5(3) . . ?
C14 C15 K1 163.0(4) . . ?
C16 C15 K1 77.4(3) . . ?
O3 C16 C17 122.8(5) . . ?
O3 C16 C15 119.2(4) . . ?
C17 C16 C15 117.9(4) . . ?
O3 C16 K1 41.8(2) . . ?
C17 C16 K1 160.4(3) . . ?
C15 C16 K1 78.3(3) . . ?
C18 C17 C19 118.6(5) . . ?
C18 C17 C16 120.5(5) . . ?
C19 C17 C16 120.9(5) . . ?
C5 C18 C17 122.8(5) . . ?
C5 C18 H18 118.6 . . ?
C17 C18 H18 118.6 . . ?
C7 C19 C17 118.2(5) . . ?
C7 C19 C20 121.4(5) . . ?
C17 C19 C20 120.0(5) . . ?
C10 C20 C14 117.5(5) . . ?
C10 C20 C19 121.4(5) . . ?
C14 C20 C19 120.8(5) . . ?
C12 C21 C22 111.4(5) . . ?
C12 C21 C23 108.4(5) . . ?
C22 C21 C23 109.5(5) . . ?
C12 C21 C24 112.0(5) . . ?
C22 C21 C24 108.3(5) . . ?
C23 C21 C24 107.1(5) . . ?
C21 C22 H22A 109.5 . . ?
C21 C22 H22B 109.5 . . ?
H22A C22 H22B 109.5 . . ?
C21 C22 H22C 109.5 . . ?
H22A C22 H22C 109.5 . . ?
H22B C22 H22C 109.5 . . ?
C21 C23 H23A 109.5 . . ?
C21 C23 H23B 109.5 . . ?
H23A C23 H23B 109.5 . . ?
C21 C23 H23C 109.5 . . ?
H23A C23 H23C 109.5 . . ?
H23B C23 H23C 109.5 . . ?
C21 C24 H24A 109.5 . . ?
C21 C24 H24B 109.5 . . ?
H24A C24 H24B 109.5 . . ?
C21 C24 H24C 109.5 . . ?
H24A C24 H24C 109.5 . . ?
H24B C24 H24C 109.5 . . ?
O5 C25 H25A 109.5 . . ?
O5 C25 H25B 109.5 . . ?
H25A C25 H25B 109.5 . . ?
O5 C25 H25C 109.5 . . ?
H25A C25 H25C 109.5 . . ?
H25B C25 H25C 109.5 . . ?
O5 C26 C27 112.2(11) . . ?
O5 C26 H26A 109.2 . . ?
C27 C26 H26A 109.2 . . ?
O5 C26 H26B 109.2 . . ?
C27 C26 H26B 109.2 . . ?
H26A C26 H26B 107.9 . . ?
O6 C27 C26 108.9(11) . . ?
O6 C27 H27A 109.9 . . ?
C26 C27 H27A 109.9 . . ?
O6 C27 H27B 109.9 . . ?
C26 C27 H27B 109.9 . . ?
H27A C27 H27B 108.3 . . ?
O6 C28 H28A 109.5 . . ?
O6 C28 H28B 109.5 . . ?
H28A C28 H28B 109.5 . . ?
O6 C28 H28C 109.5 . . ?
H28A C28 H28C 109.5 . . ?
H28B C28 H28C 109.5 . . ?
O3 K1 O4 60.02(11) . . ?
O3 K1 O2 160.29(13) . 1_445 ?
O4 K1 O2 118.47(12) . 1_445 ?
O3 K1 O1 117.15(12) . 1_445 ?
O4 K1 O1 165.18(13) . 1_445 ?
O2 K1 O1 58.57(11) 1_445 1_445 ?
O3 K1 O5 74.75(19) . . ?
O4 K1 O5 101.5(2) . . ?
O2 K1 O5 122.9(2) 1_445 . ?
O1 K1 O5 91.1(2) 1_445 . ?
O3 K1 O1 75.00(11) . 2_666 ?
O4 K1 O1 76.32(12) . 2_666 ?
O2 K1 O1 85.50(12) 1_445 2_666 ?
O1 K1 O1 88.87(11) 1_445 2_666 ?
O5 K1 O1 145.88(18) . 2_666 ?
O3 K1 O6 132.97(17) . . ?
O4 K1 O6 124.8(2) . . ?
O2 K1 O6 65.56(17) 1_445 . ?
O1 K1 O6 68.63(19) 1_445 . ?
O5 K1 O6 58.2(2) . . ?
O1 K1 O6 149.59(17) 2_666 . ?
O3 K1 C8 54.17(12) . 2_666 ?
O4 K1 C8 67.20(13) . 2_666 ?
O2 K1 C8 106.33(13) 1_445 2_666 ?
O1 K1 C8 99.01(13) 1_445 2_666 ?
O5 K1 C8 126.84(18) . 2_666 ?
O1 K1 C8 20.84(11) 2_666 2_666 ?
O6 K1 C8 167.38(19) . 2_666 ?
O3 K1 C16 18.14(11) . . ?
O4 K1 C16 42.28(11) . . ?
O2 K1 C16 156.41(12) 1_445 . ?
O1 K1 C16 135.17(12) 1_445 . ?
O5 K1 C16 79.4(2) . . ?
O1 K1 C16 76.81(12) 2_666 . ?
O6 K1 C16 133.59(18) . . ?
C8 K1 C16 57.09(12) 2_666 . ?
O3 K1 C15 42.27(12) . . ?
O4 K1 C15 17.97(12) . . ?
O2 K1 C15 135.74(12) 1_445 . ?
O1 K1 C15 157.10(13) 1_445 . ?
O5 K1 C15 91.3(2) . . ?
O1 K1 C15 76.55(12) 2_666 . ?
O6 K1 C15 130.76(19) . . ?
C8 K1 C15 61.86(12) 2_666 . ?
C16 K1 C15 24.35(12) . . ?
O3 K1 C9 156.42(12) . 1_445 ?
O4 K1 C9 135.74(13) . 1_445 ?
O2 K1 C9 17.27(11) 1_445 1_445 ?
O1 K1 C9 42.25(12) 1_445 1_445 ?
O5 K1 C9 111.3(2) . 1_445 ?
O1 K1 C9 91.05(12) 2_666 1_445 ?
O6 K1 C9 58.54(17) . 1_445 ?
C8 K1 C9 110.79(13) 2_666 1_445 ?
C16 K1 C9 167.85(13) . 1_445 ?
C15 K1 C9 152.86(13) . 1_445 ?
O3 K1 K1 97.25(9) . 2_556 ?
O4 K1 K1 119.40(10) . 2_556 ?
O2 K1 K1 65.64(9) 1_445 2_556 ?
O1 K1 K1 45.79(8) 1_445 2_556 ?
O5 K1 K1 127.35(19) . 2_556 ?
O1 K1 K1 43.08(8) 2_666 2_556 ?
O6 K1 K1 111.67(17) . 2_556 ?
C8 K1 K1 55.74(9) 2_666 2_556 ?
C16 K1 K1 108.72(10) . 2_556 ?
C15 K1 K1 117.55(10) . 2_556 ?
C9 K1 K1 60.50(9) 1_445 2_556 ?
C8 O1 K1 118.5(3) . 1_665 ?
C8 O1 K1 102.1(3) . 2_666 ?
K1 O1 K1 91.13(11) 1_665 2_666 ?
C9 O2 K1 120.8(3) . 1_665 ?
C16 O3 K1 120.1(3) . . ?
C15 O4 K1 119.6(3) . . ?
C26 O5 C25 108.0(9) . . ?
C26 O5 K1 120.3(7) . . ?
C25 O5 K1 122.3(7) . . ?
C28 O6 C27 122.0(9) . . ?
C28 O6 K1 118.6(7) . . ?
C27 O6 K1 107.5(6) . . ?

loop_
_geom_bond_atom_site_label_1
_geom_bond_atom_site_label_2
_geom_bond_distance
_geom_bond_site_symmetry_2
_geom_bond_publ_flag
C1 C4 1.510(8) . ?
C1 H1A 0.9800 . ?
C1 H1B 0.9800 . ?
C1 H1C 0.9800 . ?
C2 C4 1.536(8) . ?
C2 H2A 0.9800 . ?
C2 H2B 0.9800 . ?
C2 H2C 0.9800 . ?
C3 C4 1.532(8) . ?
C3 H3A 0.9800 . ?
C3 H3B 0.9800 . ?
C3 H3C 0.9800 . ?
C4 C5 1.535(7) . ?
C5 C18 1.375(7) . ?
C5 C6 1.407(7) . ?
C6 C7 1.384(7) . ?
C6 H6 0.9500 . ?
C7 C19 1.412(7) . ?
C7 C8 1.473(7) . ?
C8 O1 1.240(6) . ?
C8 C9 1.531(8) . ?
C8 K1 3.409(6) 2_666 ?
C9 O2 1.221(6) . ?
C9 C10 1.480(7) . ?
C9 K1 3.534(5) 1_665 ?
C10 C11 1.382(7) . ?
C10 C20 1.414(7) . ?
C11 C12 1.419(8) . ?
C11 H11 0.9500 . ?
C12 C13 1.398(8) . ?
C12 C21 1.521(7) . ?
C13 C14 1.400(7) . ?
C13 H13 0.9500 . ?
C14 C20 1.410(7) . ?
C14 C15 1.468(7) . ?
C15 O4 1.247(6) . ?
C15 C16 1.480(7) . ?
C15 K1 3.515(5) . ?
C16 O3 1.260(6) . ?
C16 C17 1.450(7) . ?
C16 K1 3.503(5) . ?
C17 C18 1.415(7) . ?
C17 C19 1.423(7) . ?
C18 H18 0.9500 . ?
C19 C20 1.433(7) . ?
C21 C22 1.522(8) . ?
C21 C23 1.532(8) . ?
C21 C24 1.538(8) . ?
C22 H22A 0.9800 . ?
C22 H22B 0.9800 . ?
C22 H22C 0.9800 . ?
C23 H23A 0.9800 . ?
C23 H23B 0.9800 . ?
C23 H23C 0.9800 . ?
C24 H24A 0.9800 . ?
C24 H24B 0.9800 . ?
C24 H24C 0.9800 . ?
C25 O5 1.556(15) . ?
C25 H25A 0.9800 . ?
C25 H25B 0.9800 . ?
C25 H25C 0.9800 . ?
C26 O5 1.421(13) . ?
C26 C27 1.475(9) . ?
C26 H26A 0.9900 . ?
C26 H26B 0.9900 . ?
C27 O6 1.451(13) . ?
C27 H27A 0.9900 . ?
C27 H27B 0.9900 . ?
C28 O6 1.419(13) . ?
C28 H28A 0.9800 . ?
C28 H28B 0.9800 . ?
C28 H28C 0.9800 . ?
K1 O3 2.698(4) . ?
K1 O4 2.728(4) . ?
K1 O2 2.751(4) 1_445 ?
K1 O1 2.788(4) 1_445 ?
K1 O5 2.841(7) . ?
K1 O1 2.926(4) 2_666 ?
K1 O6 3.010(7) . ?
K1 C8 3.409(6) 2_666 ?
K1 C9 3.534(5) 1_445 ?
K1 K1 4.081(3) 2_556 ?
O1 K1 2.788(4) 1_665 ?
O1 K1 2.926(4) 2_666 ?
O2 K1 2.751(4) 1_665 ?
